data_1508562
loop_
_publ_author_name
'Wang, Guo-Cai'
'Li, Jia-Gui'
'Li, Guo-Qiang'
'Xu, Jiao-Jiao'
'Wu, Xia'
'Ye, Wen-Cai'
'Li, Yao-Lan'

_publ_section_title
;
 Clerodane Diterpenoids from Croton crassifolius.
;
_journal_issue 12
_journal_name_full 'Journal of natural products'
_journal_page_first 2188
_journal_page_last 2192
_journal_paper_doi 10.1021/np300636k
_journal_volume 75
_journal_year 2012
_chemical_absolute_configuration unk
_chemical_formula_moiety 'C21 H30 O4'
_chemical_formula_sum 'C21 H30 O4'
_chemical_formula_weight 346.47
_chemical_name_systematic
;
 ? 
;
_space_group_crystal_system monoclinic
_space_group_IT_number 4
_space_group_name_Hall 'P 2yb'
_space_group_name_H-M_alt 'P 1 21 1'
_symmetry_space_group_name_Hall 'P 2yb'
_symmetry_space_group_name_H-M 'P 1 21 1'
_atom_sites_solution_hydrogens geom
_atom_sites_solution_primary direct
_atom_sites_solution_secondary difmap
_audit_creation_date 2012-09-18
_audit_creation_method
;
  Olex2 1.1
  (compiled 2011.11.01 svn.r2039, GUI svn.r3906)
;
_cell_angle_alpha 90.00
_cell_angle_beta 116.940(5)
_cell_angle_gamma 90.00
_cell_formula_units_Z 2
_cell_length_a 9.2160(4)
_cell_length_b 11.9757(3)
_cell_length_c 9.9484(4)
_cell_measurement_reflns_used 2074
_cell_measurement_temperature 293(2)
_cell_measurement_theta_max 62.6500
_cell_measurement_theta_min 3.6878
_cell_volume 978.83(8)
_computing_cell_refinement
;
CrysAlisPro, Agilent Technologies,
Version 1.171.34.49 (release 20-01-2011 CrysAlis171 .NET)
(compiled Jan 20 2011,15:58:25)
;
_computing_data_collection
;
CrysAlisPro, Agilent Technologies,
Version 1.171.34.49 (release 20-01-2011 CrysAlis171 .NET)
(compiled Jan 20 2011,15:58:25)
;
_computing_data_reduction
;
CrysAlisPro, Agilent Technologies,
Version 1.171.34.49 (release 20-01-2011 CrysAlis171 .NET)
(compiled Jan 20 2011,15:58:25)
;
_computing_molecular_graphics
;
O. V. Dolomanov, L. J. Bourhis, R. J. Gildea, J. A. K. Howard and H. Puschmann,
OLEX2: a complete structure solution, refinement and analysis program.
J. Appl. Cryst. (2009). 42, 339-341.
;
_computing_publication_material
;
O. V. Dolomanov, L. J. Bourhis, R. J. Gildea, J. A. K. Howard and H. Puschmann,
OLEX2: a complete structure solution, refinement and analysis program.
J. Appl. Cryst. (2009). 42, 339-341.
;
_computing_structure_refinement
;
SHELXL, G.M. Sheldrick, Acta Cryst.
2008). A64, 112-122
;
_computing_structure_solution
;
SHELXS, G.M. Sheldrick, Acta Cryst.
(2008). A64, 112-122
;
_diffrn_ambient_temperature 293(2)
_diffrn_detector_area_resol_mean 16.0288
_diffrn_measured_fraction_theta_full 0.989
_diffrn_measured_fraction_theta_max 0.989
_diffrn_measurement_details
;
  1 omega    8.00   39.00   1.0000    1.5000
omega____ theta____ kappa____ phi______ frames
    -       33.1184   38.0000 -150.0000 31

  2 omega  -31.00   -5.00   1.0000    1.5000
omega____ theta____ kappa____ phi______ frames
    -       33.1184  -38.0000 -180.0000 26

  3 omega    9.00  106.00   1.0000    1.5000
omega____ theta____ kappa____ phi______ frames
    -       33.1184   38.0000    0.0000 97

  4 omega   -4.00   53.00   1.0000    1.5000
omega____ theta____ kappa____ phi______ frames
    -       33.1184  -38.0000 -180.0000 57

  5 omega   40.00   66.00   1.0000    1.5000
omega____ theta____ kappa____ phi______ frames
    -       90.5000  -77.0000 -150.0000 26

  6 omega   81.00  117.00   1.0000    1.5000
omega____ theta____ kappa____ phi______ frames
    -       90.5000  -77.0000 -150.0000 36

  7 omega   67.00  142.00   1.0000    1.5000
omega____ theta____ kappa____ phi______ frames
    -       90.5000   45.0000  150.0000 75

  8 omega  114.00  161.00   1.0000    1.5000
omega____ theta____ kappa____ phi______ frames
    -       90.5000   45.0000   30.0000 47

  9 omega   27.00   67.00   1.0000    1.5000
omega____ theta____ kappa____ phi______ frames
    -       90.5000  -77.0000  -30.0000 40

 10 omega   40.00   77.00   1.0000    1.5000
omega____ theta____ kappa____ phi______ frames
    -       90.5000   15.0000   90.0000 37

 11 omega  103.00  159.00   1.0000    1.5000
omega____ theta____ kappa____ phi______ frames
    -       90.5000   15.0000   90.0000 56

 12 omega   31.00   60.00   1.0000    1.5000
omega____ theta____ kappa____ phi______ frames
    -       90.5000  -45.0000  -30.0000 29

 13 omega   82.00  110.00   1.0000    1.5000
omega____ theta____ kappa____ phi______ frames
    -       90.5000  111.0000  -60.0000 28

 14 omega  128.00  156.00   1.0000    1.5000
omega____ theta____ kappa____ phi______ frames
    -       90.5000  111.0000   30.0000 28

 15 omega   50.00   75.00   1.0000    1.5000
omega____ theta____ kappa____ phi______ frames
    -       90.5000  -77.0000 -180.0000 25

 16 omega   65.00  144.00   1.0000    1.5000
omega____ theta____ kappa____ phi______ frames
    -       90.5000   77.0000   90.0000 79

 17 omega   20.00   56.00   1.0000    1.5000
omega____ theta____ kappa____ phi______ frames
    -       90.5000  -45.0000  -90.0000 36

 18 omega   94.00  123.00   1.0000    1.5000
omega____ theta____ kappa____ phi______ frames
    -       90.5000   45.0000   90.0000 29
;
_diffrn_measurement_device_type 'Xcalibur, Sapphire3, Gemini ultra'
_diffrn_measurement_method '\w scans'
_diffrn_orient_matrix_UB_11 -0.1272748000
_diffrn_orient_matrix_UB_12 -0.0727365000
_diffrn_orient_matrix_UB_13 -0.1259395000
_diffrn_orient_matrix_UB_21 -0.1350023000
_diffrn_orient_matrix_UB_22 0.0820719000
_diffrn_orient_matrix_UB_23 -0.0143084000
_diffrn_orient_matrix_UB_31 0.0270796000
_diffrn_orient_matrix_UB_32 0.0672394000
_diffrn_orient_matrix_UB_33 -0.1187480000
_diffrn_radiation_monochromator mirror
_diffrn_radiation_type 'Cu K\a'
_diffrn_radiation_wavelength 1.5418
_diffrn_reflns_av_R_equivalents 0.0229
_diffrn_reflns_av_unetI/netI 0.0224
_diffrn_reflns_limit_h_max 10
_diffrn_reflns_limit_h_min -6
_diffrn_reflns_limit_k_max 11
_diffrn_reflns_limit_k_min -13
_diffrn_reflns_limit_l_max 9
_diffrn_reflns_limit_l_min -11
_diffrn_reflns_number 3652
_diffrn_reflns_theta_full 62.74
_diffrn_reflns_theta_max 62.74
_diffrn_reflns_theta_min 4.99
_diffrn_source 'Enhance Ultra (Cu) X-ray Source'
_exptl_absorpt_coefficient_mu 0.726
_exptl_absorpt_correction_T_max 1.00000
_exptl_absorpt_correction_T_min 0.64615
_exptl_absorpt_correction_type multi-scan
_exptl_absorpt_process_details
;
CrysAlisPro, Agilent Technologies,
Version 1.171.34.49 (release 20-01-2011 CrysAlis171 .NET)
(compiled Jan 20 2011,15:58:25)
Empirical absorption correction using spherical harmonics,
 implemented in SCALE3 ABSPACK scaling algorithm.
;
_exptl_crystal_colour 'clear light colourless'
_exptl_crystal_colour_lustre clear
_exptl_crystal_colour_modifier light
_exptl_crystal_colour_primary colourless
_exptl_crystal_density_diffrn 1.277
_exptl_crystal_density_method 'not measured'
_exptl_crystal_F_000 396
_exptl_crystal_size_max 0.28
_exptl_crystal_size_mid 0.25
_exptl_crystal_size_min 0.19
_refine_diff_density_max 0.163
_refine_diff_density_min -0.142
_refine_diff_density_rms 0.033
_refine_ls_abs_structure_details 'Flack H D (1983), Acta Cryst. A39, 876-881'
_refine_ls_abs_structure_Flack -0.5(3)
_refine_ls_extinction_method none
_refine_ls_goodness_of_fit_ref 1.054
_refine_ls_hydrogen_treatment mixed
_refine_ls_matrix_type full
_refine_ls_number_parameters 230
_refine_ls_number_reflns 2324
_refine_ls_number_restraints 1
_refine_ls_restrained_S_all 1.054
_refine_ls_R_factor_all 0.0505
_refine_ls_R_factor_gt 0.0477
_refine_ls_shift/su_max 0.000
_refine_ls_shift/su_mean 0.000
_refine_ls_structure_factor_coef Fsqd
_refine_ls_weighting_details 'calc w=1/[\s^2^(Fo^2^)+(0.0928P)^2^+0.0575P] where P=(Fo^2^+2Fc^2^)/3'
_refine_ls_weighting_scheme calc
_refine_ls_wR_factor_gt 0.1255
_refine_ls_wR_factor_ref 0.1300
_reflns_number_gt 2161
_reflns_number_total 2324
_reflns_threshold_expression >2sigma(I)
_cod_data_source_file np300636k_si_002.cif
_cod_data_source_block wguocai_ljiagui_78
_cod_depositor_comments
;

2019-03-16
Z value and formula fixed to values more according to usual
chemical conventions.                 miguel
;
_cod_original_formula_sum 'C11 H10 N O2'
_cod_original_formula_weight 188.20
_cod_original_formula_moiety '0.25(C42 H60 O8)'
_cod_original_formula_units_Z 4
_cod_original_cell_volume 978.84(6)
_cod_database_code 1508562
_reflns_odcompleteness_completeness 96.60
_reflns_odcompleteness_iscentric 1
_reflns_odcompleteness_theta 63.60

loop_
_space_group_symop_id
_space_group_symop_operation_xyz
1 'x, y, z'
2 '-x, y+1/2, -z'

loop_
_atom_site_label
_atom_site_type_symbol
_atom_site_fract_x
_atom_site_fract_y
_atom_site_fract_z
_atom_site_U_iso_or_equiv
_atom_site_adp_type
_atom_site_occupancy
_atom_site_symmetry_multiplicity
_atom_site_calc_flag
_atom_site_refinement_flags
C9 C 0.1424(3) 0.4330(2) 0.6000(3) 0.0485(6) Uani 1 1 d .
O2 O -0.1872(3) 0.16698(19) 0.8937(2) 0.0717(6) Uani 1 1 d .
O3 O 0.4365(3) 0.8855(2) 0.7441(2) 0.0829(7) Uani 1 1 d .
O4 O -0.2173(3) 0.2077(2) 0.6672(2) 0.0815(7) Uani 1 1 d .
C5 C 0.0695(3) 0.3307(2) 0.7836(3) 0.0490(6) Uani 1 1 d .
C10 C 0.0525(3) 0.4197(2) 0.6972(3) 0.0466(6) Uani 1 1 d .
C4 C -0.0229(3) 0.3148(2) 0.8764(3) 0.0561(7) Uani 1 1 d .
C11 C 0.2101(3) 0.5522(2) 0.6149(3) 0.0527(6) Uani 1 1 d .
H11A H 0.2578 0.5600 0.5462 0.063 Uiso 1 1 calc R
H11B H 0.1200 0.6043 0.5829 0.063 Uiso 1 1 calc R
C6 C 0.1778(3) 0.2334(3) 0.7935(4) 0.0651(7) Uani 1 1 d .
H6A H 0.1221 0.1643 0.7922 0.078 Uiso 1 1 calc R
H6B H 0.2762 0.2370 0.8885 0.078 Uiso 1 1 calc R
C18 C -0.1512(3) 0.2244(2) 0.7987(3) 0.0524(6) Uani 1 1 d .
O11 O 0.3885(4) 0.9790(2) 0.9133(3) 0.0941(8) Uani 1 1 d .
C14 C 0.3483(4) 0.7795(3) 0.8800(3) 0.0601(7) Uani 1 1 d .
H14 H 0.3130 0.7610 0.9511 0.072 Uiso 1 1 calc R
C20 C 0.0176(4) 0.4171(3) 0.4331(3) 0.0680(8) Uani 1 1 d .
H20A H -0.0184 0.3409 0.4164 0.102 Uiso 1 1 calc R
H20B H 0.0675 0.4354 0.3696 0.102 Uiso 1 1 calc R
H20C H -0.0741 0.4653 0.4094 0.102 Uiso 1 1 calc R
C12 C 0.3380(3) 0.5856(3) 0.7730(3) 0.0588(7) Uani 1 1 d .
H12A H 0.3025 0.5607 0.8462 0.071 Uiso 1 1 calc R
H12B H 0.4396 0.5480 0.7952 0.071 Uiso 1 1 calc R
C8 C 0.2812(3) 0.3468(3) 0.6450(3) 0.0606(7) Uani 1 1 d .
H8 H 0.3670 0.3696 0.7437 0.073 Uiso 1 1 calc R
C15 C 0.3901(3) 0.8909(3) 0.8547(3) 0.0650(8) Uani 1 1 d .
C7 C 0.2234(4) 0.2322(3) 0.6654(4) 0.0699(8) Uani 1 1 d .
H7A H 0.1297 0.2102 0.5729 0.084 Uiso 1 1 calc R
H7B H 0.3091 0.1779 0.6864 0.084 Uiso 1 1 calc R
C2 C -0.1925(4) 0.4789(3) 0.7301(4) 0.0717(8) Uani 1 1 d .
H2A H -0.2518 0.5440 0.7361 0.086 Uiso 1 1 calc R
H2B H -0.2690 0.4286 0.6549 0.086 Uiso 1 1 calc R
C13 C 0.3668(3) 0.7077(2) 0.7892(2) 0.0514(6) Uani 1 1 d .
C21 C -0.3113(5) 0.0827(3) 0.8262(4) 0.0790(10) Uani 1 1 d .
H21A H -0.4158 0.1179 0.7747 0.119 Uiso 1 1 calc R
H21B H -0.3106 0.0343 0.9034 0.119 Uiso 1 1 calc R
H21C H -0.2899 0.0398 0.7556 0.119 Uiso 1 1 calc R
C19 C 0.0925(5) 0.2805(3) 1.0398(3) 0.0863(12) Uani 1 1 d .
H19A H 0.1352 0.2073 1.0402 0.130 Uiso 1 1 calc R
H19B H 0.0336 0.2798 1.0985 0.130 Uiso 1 1 calc R
H19C H 0.1806 0.3329 1.0826 0.130 Uiso 1 1 calc R
C1 C -0.0632(4) 0.5136(3) 0.6852(4) 0.0634(7) Uani 1 1 d .
H1A H -0.0012 0.5749 0.7491 0.076 Uiso 1 1 calc R
H1B H -0.1155 0.5405 0.5820 0.076 Uiso 1 1 calc R
C16 C 0.4229(5) 0.7723(3) 0.6936(4) 0.0778(10) Uani 1 1 d .
H16A H 0.5274 0.7448 0.7063 0.093 Uiso 1 1 calc R
H16B H 0.3449 0.7665 0.5880 0.093 Uiso 1 1 calc R
C3 C -0.1136(4) 0.4214(3) 0.8807(4) 0.0727(9) Uani 1 1 d .
H3A H -0.1965 0.4023 0.9115 0.087 Uiso 1 1 calc R
H3B H -0.0376 0.4723 0.9551 0.087 Uiso 1 1 calc R
C17 C 0.3592(4) 0.3402(4) 0.5384(5) 0.0959(12) Uani 1 1 d .
H17A H 0.2814 0.3114 0.4426 0.144 Uiso 1 1 calc R
H17B H 0.4520 0.2916 0.5806 0.144 Uiso 1 1 calc R
H17C H 0.3930 0.4134 0.5249 0.144 Uiso 1 1 calc R

loop_
_atom_site_aniso_label
_atom_site_aniso_U_11
_atom_site_aniso_U_22
_atom_site_aniso_U_33
_atom_site_aniso_U_23
_atom_site_aniso_U_13
_atom_site_aniso_U_12
C9 0.0418(12) 0.0532(15) 0.0460(12) 0.0006(11) 0.0159(10) -0.0064(11)
O2 0.0927(15) 0.0697(14) 0.0628(12) -0.0080(10) 0.0441(11) -0.0332(12)
O3 0.1034(16) 0.0740(16) 0.0719(14) -0.0121(11) 0.0402(13) -0.0441(13)
O4 0.0925(14) 0.0949(19) 0.0492(11) -0.0091(11) 0.0252(10) -0.0388(13)
C5 0.0459(12) 0.0423(14) 0.0538(13) 0.0008(11) 0.0182(10) -0.0074(10)
C10 0.0405(11) 0.0441(14) 0.0525(12) 0.0028(10) 0.0186(10) -0.0018(10)
C4 0.0644(15) 0.0540(16) 0.0495(13) -0.0022(12) 0.0255(12) -0.0131(13)
C11 0.0506(14) 0.0597(16) 0.0412(12) 0.0053(11) 0.0150(10) -0.0116(12)
C6 0.0542(14) 0.0484(16) 0.0863(19) 0.0116(14) 0.0262(14) 0.0045(12)
C18 0.0565(13) 0.0524(16) 0.0509(14) 0.0000(11) 0.0268(11) -0.0056(12)
O11 0.1022(18) 0.0706(16) 0.0880(16) -0.0207(14) 0.0240(14) -0.0096(14)
C14 0.0628(16) 0.0633(18) 0.0523(15) 0.0020(13) 0.0243(12) -0.0066(13)
C20 0.0634(15) 0.076(2) 0.0506(14) -0.0049(15) 0.0133(12) -0.0185(16)
C12 0.0583(14) 0.0607(18) 0.0440(13) 0.0042(13) 0.0113(11) -0.0065(13)
C8 0.0466(13) 0.0618(18) 0.0738(17) -0.0062(14) 0.0277(12) -0.0049(13)
C15 0.0589(15) 0.0668(19) 0.0526(15) -0.0080(14) 0.0106(12) -0.0135(14)
C7 0.0554(15) 0.0552(17) 0.103(2) -0.0091(16) 0.0393(15) 0.0017(13)
C2 0.0657(17) 0.0574(18) 0.105(2) -0.0034(17) 0.0497(18) 0.0067(14)
C13 0.0431(11) 0.0645(18) 0.0377(11) 0.0017(11) 0.0106(9) -0.0122(12)
C21 0.087(2) 0.072(2) 0.083(2) -0.0089(18) 0.0430(18) -0.0321(18)
C19 0.094(2) 0.095(3) 0.0521(16) 0.0032(17) 0.0172(15) -0.032(2)
C1 0.0611(16) 0.0504(16) 0.084(2) 0.0126(14) 0.0371(15) 0.0075(13)
C16 0.096(2) 0.079(2) 0.0648(17) -0.0157(17) 0.0416(17) -0.0368(19)
C3 0.096(2) 0.0605(19) 0.086(2) -0.0189(16) 0.0622(19) -0.0205(17)
C17 0.081(2) 0.111(3) 0.122(3) -0.005(3) 0.069(2) 0.004(2)

loop_
_atom_type_symbol
_atom_type_description
_atom_type_scat_dispersion_real
_atom_type_scat_dispersion_imag
_atom_type_scat_source
C C 0.0181 0.0091 'International Tables Vol C Tables 4.2.6.8 and 6.1.1.4'
H H 0.0000 0.0000 'International Tables Vol C Tables 4.2.6.8 and 6.1.1.4'
O O 0.0492 0.0322 'International Tables Vol C Tables 4.2.6.8 and 6.1.1.4'
N N 0.0311 0.0180 'International Tables Vol C Tables 4.2.6.8 and 6.1.1.4'

loop_
_geom_angle_atom_site_label_1
_geom_angle_atom_site_label_2
_geom_angle_atom_site_label_3
_geom_angle
C10 C9 C20 108.16(19)
C10 C9 C8 111.1(2)
C11 C9 C10 110.2(2)
C11 C9 C20 106.8(2)
C11 C9 C8 110.2(2)
C8 C9 C20 110.2(2)
C18 O2 C21 115.6(2)
C15 O3 C16 108.8(2)
C10 C5 C4 123.7(2)
C10 C5 C6 122.8(2)
C6 C5 C4 113.5(2)
C5 C10 C9 123.1(2)
C5 C10 C1 121.2(2)
C1 C10 C9 115.7(2)
C5 C4 C18 107.4(2)
C5 C4 C19 111.3(3)
C5 C4 C3 111.9(2)
C18 C4 C19 110.5(2)
C18 C4 C3 107.2(2)
C3 C4 C19 108.4(3)
C9 C11 H11A 108.4
C9 C11 H11B 108.4
H11A C11 H11B 107.5
C12 C11 C9 115.6(2)
C12 C11 H11A 108.4
C12 C11 H11B 108.4
C5 C6 H6A 109.1
C5 C6 H6B 109.1
C5 C6 C7 112.3(2)
H6A C6 H6B 107.9
C7 C6 H6A 109.1
C7 C6 H6B 109.1
O2 C18 C4 113.1(2)
O4 C18 O2 122.0(3)
O4 C18 C4 124.8(2)
C15 C14 H14 124.5
C13 C14 H14 124.5
C13 C14 C15 111.0(3)
C9 C20 H20A 109.5
C9 C20 H20B 109.5
C9 C20 H20C 109.5
H20A C20 H20B 109.5
H20A C20 H20C 109.5
H20B C20 H20C 109.5
C11 C12 H12A 109.0
C11 C12 H12B 109.0
H12A C12 H12B 107.8
C13 C12 C11 112.7(2)
C13 C12 H12A 109.0
C13 C12 H12B 109.0
C9 C8 H8 106.9
C7 C8 C9 110.4(2)
C7 C8 H8 106.9
C7 C8 C17 110.5(3)
C17 C8 C9 114.9(3)
C17 C8 H8 106.9
O3 C15 C14 107.8(3)
O11 C15 O3 120.8(3)
O11 C15 C14 131.4(3)
C6 C7 C8 110.7(3)
C6 C7 H7A 109.5
C6 C7 H7B 109.5
C8 C7 H7A 109.5
C8 C7 H7B 109.5
H7A C7 H7B 108.1
H2A C2 H2B 108.2
C1 C2 H2A 109.8
C1 C2 H2B 109.8
C3 C2 H2A 109.8
C3 C2 H2B 109.8
C3 C2 C1 109.4(3)
C14 C13 C12 130.4(3)
C14 C13 C16 106.8(3)
C12 C13 C16 122.7(3)
O2 C21 H21A 109.5
O2 C21 H21B 109.5
O2 C21 H21C 109.5
H21A C21 H21B 109.5
H21A C21 H21C 109.5
H21B C21 H21C 109.5
C4 C19 H19A 109.5
C4 C19 H19B 109.5
C4 C19 H19C 109.5
H19A C19 H19B 109.5
H19A C19 H19C 109.5
H19B C19 H19C 109.5
C10 C1 H1A 108.9
C10 C1 H1B 108.9
C2 C1 C10 113.2(2)
C2 C1 H1A 108.9
C2 C1 H1B 108.9
H1A C1 H1B 107.8
O3 C16 C13 105.6(3)
O3 C16 H16A 110.6
O3 C16 H16B 110.6
C13 C16 H16A 110.6
C13 C16 H16B 110.6
H16A C16 H16B 108.8
C4 C3 H3A 109.2
C4 C3 H3B 109.2
C2 C3 C4 112.1(2)
C2 C3 H3A 109.2
C2 C3 H3B 109.2
H3A C3 H3B 107.9
C8 C17 H17A 109.5
C8 C17 H17B 109.5
C8 C17 H17C 109.5
H17A C17 H17B 109.5
H17A C17 H17C 109.5
H17B C17 H17C 109.5

loop_
_geom_bond_atom_site_label_1
_geom_bond_atom_site_label_2
_geom_bond_distance
C9 C10 1.541(3)
C9 C11 1.538(4)
C9 C20 1.545(3)
C9 C8 1.544(4)
O2 C18 1.327(3)
O2 C21 1.443(4)
O3 C15 1.350(4)
O3 C16 1.431(4)
O4 C18 1.183(3)
C5 C10 1.333(4)
C5 C4 1.526(4)
C5 C6 1.508(4)
C10 C1 1.516(4)
C4 C18 1.530(4)
C4 C19 1.542(4)
C4 C3 1.537(4)
C11 H11A 0.9700
C11 H11B 0.9700
C11 C12 1.531(3)
C6 H6A 0.9700
C6 H6B 0.9700
C6 C7 1.512(5)
O11 C15 1.208(4)
C14 H14 0.9300
C14 C15 1.442(5)
C14 C13 1.313(4)
C20 H20A 0.9600
C20 H20B 0.9600
C20 H20C 0.9600
C12 H12A 0.9700
C12 H12B 0.9700
C12 C13 1.481(4)
C8 H8 0.9800
C8 C7 1.519(5)
C8 C17 1.529(4)
C7 H7A 0.9700
C7 H7B 0.9700
C2 H2A 0.9700
C2 H2B 0.9700
C2 C1 1.508(4)
C2 C3 1.503(5)
C13 C16 1.489(4)
C21 H21A 0.9600
C21 H21B 0.9600
C21 H21C 0.9600
C19 H19A 0.9600
C19 H19B 0.9600
C19 H19C 0.9600
C1 H1A 0.9700
C1 H1B 0.9700
C16 H16A 0.9700
C16 H16B 0.9700
C3 H3A 0.9700
C3 H3B 0.9700
C17 H17A 0.9600
C17 H17B 0.9600
C17 H17C 0.9600

loop_
_geom_torsion_atom_site_label_1
_geom_torsion_atom_site_label_2
_geom_torsion_atom_site_label_3
_geom_torsion_atom_site_label_4
_geom_torsion
C9 C10 C1 C2 157.6(3)
C9 C11 C12 C13 -165.2(2)
C9 C8 C7 C6 -63.3(3)
C5 C10 C1 C2 -20.5(4)
C5 C4 C18 O2 150.9(2)
C5 C4 C18 O4 -31.3(4)
C5 C4 C3 C2 40.9(3)
C5 C6 C7 C8 48.0(3)
C10 C9 C11 C12 63.0(3)
C10 C9 C8 C7 44.5(3)
C10 C9 C8 C17 170.3(3)
C10 C5 C4 C18 107.4(3)
C10 C5 C4 C19 -131.6(3)
C10 C5 C4 C3 -10.1(4)
C10 C5 C6 C7 -16.6(4)
C4 C5 C10 C9 -178.0(2)
C4 C5 C10 C1 -0.1(4)
C4 C5 C6 C7 161.0(2)
C11 C9 C10 C5 -136.2(3)
C11 C9 C10 C1 45.8(3)
C11 C9 C8 C7 167.0(2)
C11 C9 C8 C17 -67.3(3)
C11 C12 C13 C14 119.7(3)
C11 C12 C13 C16 -58.9(4)
C6 C5 C10 C9 -0.6(4)
C6 C5 C10 C1 177.3(3)
C6 C5 C4 C18 -70.2(3)
C6 C5 C4 C19 50.8(3)
C6 C5 C4 C3 172.3(2)
C18 C4 C3 C2 -76.6(3)
C14 C13 C16 O3 1.3(3)
C20 C9 C10 C5 107.3(3)
C20 C9 C10 C1 -70.7(3)
C20 C9 C11 C12 -179.7(2)
C20 C9 C8 C7 -75.3(3)
C20 C9 C8 C17 50.4(3)
C12 C13 C16 O3 -179.8(3)
C8 C9 C10 C5 -13.7(3)
C8 C9 C10 C1 168.3(2)
C8 C9 C11 C12 -60.0(3)
C15 O3 C16 C13 -1.5(4)
C15 C14 C13 C12 -179.5(3)
C15 C14 C13 C16 -0.6(3)
C13 C14 C15 O3 -0.3(3)
C13 C14 C15 O11 179.4(3)
C21 O2 C18 O4 0.4(5)
C21 O2 C18 C4 178.2(3)
C19 C4 C18 O2 29.3(4)
C19 C4 C18 O4 -152.9(3)
C19 C4 C3 C2 164.1(3)
C1 C2 C3 C4 -61.6(3)
C16 O3 C15 O11 -178.6(3)
C16 O3 C15 C14 1.1(3)
C3 C4 C18 O2 -88.7(3)
C3 C4 C18 O4 89.1(3)
C3 C2 C1 C10 50.3(4)
C17 C8 C7 C6 168.5(3)
